data_7133821
loop_
_publ_author_name
'Qin, Yunlong'
'Zhang, Jianing'
'Zhang, Congcong'
'Wang, Qilin'

_publ_section_title
;
 Substituent-dependent [4+2] or [2+2] cycloadditions of phenylallenyl
 phosphine oxides with arynes.
;
_journal_issue 80
_journal_name_full 'Chemical communications (Cambridge, England)'
_journal_page_first 11343
_journal_page_last 11346
_journal_paper_doi 10.1039/d4cc03507k
_journal_volume 60
_journal_year 2024
_chemical_formula_moiety 'C H Cl3, C F3 O3 S, C21 H26 O P'
_chemical_formula_sum 'C23 H27 Cl3 F3 O4 P S'
_chemical_formula_weight 593.82
_space_group_crystal_system monoclinic
_space_group_IT_number 14
_space_group_name_Hall '-P 2ybc'
_space_group_name_H-M_alt 'P 1 21/c 1'
_atom_sites_solution_hydrogens geom
_atom_sites_solution_primary direct
_audit_creation_date 2024-02-22
_audit_creation_method
;
Olex2 1.5-beta
(compiled 2022.04.07 svn.rca3783a0 for OlexSys, GUI svn.r6439)
;
_audit_update_record
;
2024-05-08 deposited with the CCDC.	2024-09-16 downloaded from the CCDC.
;
_cell_angle_alpha 90
_cell_angle_beta 106.861(2)
_cell_angle_gamma 90
_cell_formula_units_Z 4
_cell_length_a 10.2309(2)
_cell_length_b 22.3914(4)
_cell_length_c 12.3597(2)
_cell_measurement_reflns_used 6648
_cell_measurement_temperature 169.99(10)
_cell_measurement_theta_max 73.6810
_cell_measurement_theta_min 3.9210
_cell_volume 2709.69(9)
_computing_cell_refinement 'CrysAlisPro 1.171.38.43f (Rigaku OD, 2015)'
_computing_data_collection 'CrysAlisPro 1.171.38.43f (Rigaku OD, 2015)'
_computing_data_reduction 'CrysAlisPro 1.171.38.43f (Rigaku OD, 2015)'
_computing_molecular_graphics 'Olex2 1.5-beta (Dolomanov et al., 2009)'
_computing_publication_material 'Olex2 1.5-beta (Dolomanov et al., 2009)'
_computing_structure_refinement 'SHELXL 2018/3 (Sheldrick, 2015)'
_computing_structure_solution 'SHELXS  (Sheldrick, 2008)'
_diffrn_ambient_environment N~2~
_diffrn_ambient_temperature 169.99(10)
_diffrn_detector 'CCD plate'
_diffrn_detector_area_resol_mean 5.2684
_diffrn_detector_type AtlasS2
_diffrn_measured_fraction_theta_full 1.000
_diffrn_measured_fraction_theta_max 0.976
_diffrn_measurement_details
;
List of Runs (angles in degrees, time in seconds):

  # Type    Start    End  Width  t~exp~   \w     \q     \k     \f   Frames
#--------------------------------------------------------------------------
  1  \w     14.00  72.00   1.00    1.00    --   40.73  57.00 -90.00   58
  2  \w     93.00 173.00   1.00    1.40    --  107.58  45.00 -60.00   80
  3  \w    147.00 178.00   1.00    1.40    --  107.58 125.00  90.00   31
  4  \w    115.00 150.00   1.00    1.40    --  107.58 125.00 120.00   35
  5  \w     94.00 172.00   1.00    1.40    --  107.58 125.00   0.00   78
  6  \w     79.00 174.00   1.00    1.40    --  107.58  61.00-180.00   95
  7  \w     35.00  88.00   1.00    1.40    --  107.58 -94.00  60.00   53
  8  \w     32.00 109.00   1.00    1.40    --  107.58 -94.00 120.00   77
  9  \w      2.00  54.00   1.00    1.00    --   40.73 -99.00 -30.00   52
 10  \w     25.00  78.00   1.00    1.00    --   40.73-125.00-180.00   53
 11  \w    -65.00  32.00   1.00    1.00    --  -40.73  38.00  60.00   97
;
_diffrn_measurement_device 'four-circle diffractometer'
_diffrn_measurement_device_type 'SuperNova, Dual, Cu at zero, AtlasS2'
_diffrn_measurement_method '\w scans'
_diffrn_orient_matrix_type 'CrysAlisPro convention (1999,Acta A55,543-557)'
_diffrn_orient_matrix_UB_11 0.0841024000
_diffrn_orient_matrix_UB_12 0.0529614000
_diffrn_orient_matrix_UB_13 -0.0235293000
_diffrn_orient_matrix_UB_21 0.0688442000
_diffrn_orient_matrix_UB_22 -0.0417351000
_diffrn_orient_matrix_UB_23 -0.0661784000
_diffrn_orient_matrix_UB_31 -0.1136880000
_diffrn_orient_matrix_UB_32 0.0138454000
_diffrn_orient_matrix_UB_33 -0.1096393000
_diffrn_radiation_monochromator mirror
_diffrn_radiation_probe x-ray
_diffrn_radiation_type 'Cu K\a'
_diffrn_radiation_wavelength 1.54184
_diffrn_reflns_av_R_equivalents 0.0494
_diffrn_reflns_av_unetI/netI 0.0557
_diffrn_reflns_Laue_measured_fraction_full 1.000
_diffrn_reflns_Laue_measured_fraction_max 0.976
_diffrn_reflns_limit_h_max 11
_diffrn_reflns_limit_h_min -12
_diffrn_reflns_limit_k_max 26
_diffrn_reflns_limit_k_min -27
_diffrn_reflns_limit_l_max 13
_diffrn_reflns_limit_l_min -15
_diffrn_reflns_number 11093
_diffrn_reflns_point_group_measured_fraction_full 1.000
_diffrn_reflns_point_group_measured_fraction_max 0.976
_diffrn_reflns_theta_full 67.684
_diffrn_reflns_theta_max 73.821
_diffrn_reflns_theta_min 3.948
_diffrn_source 'micro-focus sealed X-ray tube'
_diffrn_source_type 'SuperNova (Cu) X-ray Source'
_exptl_absorpt_coefficient_mu 4.778
_exptl_absorpt_correction_T_max 1.00000
_exptl_absorpt_correction_T_min 0.14245
_exptl_absorpt_correction_type multi-scan
_exptl_absorpt_process_details
;
CrysAlisPro 1.171.38.43f (Rigaku Oxford Diffraction, 2015)
Empirical absorption correction using spherical harmonics,
 implemented in SCALE3 ABSPACK scaling algorithm.
;
_exptl_crystal_colour 'clear light colourless'
_exptl_crystal_density_diffrn 1.456
_exptl_crystal_description block
_exptl_crystal_F_000 1224
_exptl_crystal_size_max 0.15
_exptl_crystal_size_mid 0.13
_exptl_crystal_size_min 0.12
_refine_diff_density_max 0.960
_refine_diff_density_min -0.847
_refine_diff_density_rms 0.108
_refine_ls_extinction_coef 0.0010(2)
_refine_ls_extinction_expression Fc^*^=kFc[1+0.001xFc^2^\l^3^/sin(2\q)]^-1/4^
_refine_ls_extinction_method 'SHELXL-2018/3 (Sheldrick 2018)'
_refine_ls_goodness_of_fit_ref 1.038
_refine_ls_hydrogen_treatment constr
_refine_ls_matrix_type full
_refine_ls_number_parameters 322
_refine_ls_number_reflns 5355
_refine_ls_number_restraints 7
_refine_ls_restrained_S_all 1.038
_refine_ls_R_factor_all 0.0711
_refine_ls_R_factor_gt 0.0658
_refine_ls_shift/su_max 0.001
_refine_ls_shift/su_mean 0.000
_refine_ls_structure_factor_coef Fsqd
_refine_ls_weighting_details 'w=1/[\s^2^(Fo^2^)+(0.1173P)^2^+1.8356P] where P=(Fo^2^+2Fc^2^)/3'
_refine_ls_weighting_scheme calc
_refine_ls_wR_factor_gt 0.1762
_refine_ls_wR_factor_ref 0.1840
_reflns_Friedel_coverage 0.000
_reflns_number_gt 4715
_reflns_number_total 5355
_reflns_threshold_expression 'I > 2\s(I)'
_cod_data_source_file d4cc03507k2.cif
_cod_data_source_block 26-xd
_cod_database_code 7133821
_shelx_shelxl_version_number 2018/3
_shelx_space_group_comment
;
The symmetry employed for this shelxl refinement is uniquely defined
by the following loop, which should always be used as a source of
symmetry information in preference to the above space-group names.
They are only intended as comments.
;
_shelx_estimated_absorpt_t_max 0.598
_shelx_estimated_absorpt_t_min 0.534
_olex2_refinement_description
;
1. Fixed Uiso
 At 1.2 times of:
  All C(H) groups
 At 1.5 times of:
  All C(H,H,H) groups
2. Rigid bond restraints
 O1, C7
 with sigma for 1-2 distances of 0.0005 and sigma for 1-3 distances of 0.0005
3. Uiso/Uaniso restraints and constraints
O1 \\sim C7: within 2A with sigma of 0.0003 and sigma for terminal atoms of
0.0006 within 2A
4.a Ternary CH refined with riding coordinates:
 C23(H23), C16(H16), C19(H19)
4.b Aromatic/amide H refined with riding coordinates:
 C2(H2), C3(H3), C4(H4), C5(H5), C10(H10), C11(H11), C12(H12), C13(H13),
 C14(H14)
4.c Idealised Me refined as rotating group:
 C15(H15A,H15B,H15C), C17(H17A,H17B,H17C), C18(H18A,H18B,H18C), C20(H20A,H20B,
 H20C), C21(H21A,H21B,H21C)
;
_olex2_submission_special_instructions 'No special instructions were received'
_oxdiff_exptl_absorpt_empirical_details
;
Empirical correction (ABSPACK) includes:
- Absorption correction using spherical harmonics
- Frame scaling
- Detector area scaling
;
_oxdiff_exptl_absorpt_empirical_full_max 3.502
_oxdiff_exptl_absorpt_empirical_full_min 0.615

loop_
_space_group_symop_operation_xyz
'x, y, z'
'-x, y+1/2, -z+1/2'
'-x, -y, -z'
'x, -y-1/2, z-1/2'

loop_
_atom_site_label
_atom_site_type_symbol
_atom_site_fract_x
_atom_site_fract_y
_atom_site_fract_z
_atom_site_U_iso_or_equiv
_atom_site_adp_type
_atom_site_occupancy
_atom_site_site_symmetry_order
_atom_site_calc_flag
_atom_site_refinement_flags_posn
_atom_site_refinement_flags_adp
_atom_site_refinement_flags_occupancy
_atom_site_disorder_assembly
_atom_site_disorder_group
Cl1 Cl -0.01605(10) 0.75743(4) -0.02622(7) 0.0418(3) Uani 1 1 d . . . . .
Cl2 Cl 0.24214(10) 0.80404(6) 0.11233(11) 0.0617(4) Uani 1 1 d . . . . .
Cl3 Cl 0.08850(10) 0.72385(5) 0.20865(8) 0.0519(3) Uani 1 1 d . . . . .
C23 C 0.0776(3) 0.78097(15) 0.1097(3) 0.0307(7) Uani 1 1 d . . . . .
H23 H 0.029118 0.815662 0.131521 0.037 Uiso 1 1 calc R U . . .
S1 S 0.76349(6) 0.60594(3) 0.68725(6) 0.0192(2) Uani 1 1 d . . . . .
F1 F 0.6278(3) 0.70024(11) 0.5914(2) 0.0632(8) Uani 1 1 d . . . . .
F2 F 0.7499(2) 0.71500(10) 0.7605(2) 0.0496(6) Uani 1 1 d . . . . .
F3 F 0.5635(2) 0.66609(11) 0.7296(2) 0.0551(7) Uani 1 1 d . . . . .
O2 O 0.6664(2) 0.57131(10) 0.60362(19) 0.0329(5) Uani 1 1 d . . . . .
O3 O 0.8804(2) 0.62546(12) 0.6559(2) 0.0398(6) Uani 1 1 d . . . . .
O4 O 0.7923(2) 0.58337(10) 0.80035(18) 0.0292(5) Uani 1 1 d . . . . .
C22 C 0.6715(3) 0.67512(14) 0.6920(3) 0.0288(6) Uani 1 1 d . . . . .
P1 P 0.50425(6) 0.57972(3) 0.22119(5) 0.0127(2) Uani 1 1 d . . . . .
O1 O 0.49625(19) 0.65877(9) 0.01596(16) 0.0205(4) Uani 1 1 d . U . . .
C1 C 0.3603(3) 0.59509(12) 0.1033(2) 0.0175(5) Uani 1 1 d . . . . .
C2 C 0.2309(3) 0.56991(14) 0.0940(3) 0.0254(6) Uani 1 1 d . . . . .
H2 H 0.219733 0.542936 0.149926 0.030 Uiso 1 1 calc R U . . .
C3 C 0.1211(3) 0.58463(16) 0.0033(3) 0.0314(7) Uani 1 1 d . . . . .
H3 H 0.034117 0.567571 -0.003362 0.038 Uiso 1 1 calc R U . . .
C4 C 0.1368(3) 0.62422(16) -0.0783(3) 0.0324(7) Uani 1 1 d . . . . .
H4 H 0.060007 0.634607 -0.139729 0.039 Uiso 1 1 calc R U . . .
C5 C 0.2625(3) 0.64865(14) -0.0713(3) 0.0281(6) Uani 1 1 d . . . . .
H5 H 0.272874 0.675548 -0.127661 0.034 Uiso 1 1 calc R U . . .
C6 C 0.3746(3) 0.63341(12) 0.0197(2) 0.0184(5) Uani 1 1 d . . . . .
C7 C 0.6206(3) 0.63962(12) 0.0814(2) 0.0200(4) Uani 1 1 d . U . . .
C8 C 0.6423(3) 0.60434(11) 0.1735(2) 0.0157(5) Uani 1 1 d . . . . .
C9 C 0.7823(3) 0.58309(12) 0.2374(2) 0.0181(5) Uani 1 1 d . . . . .
C10 C 0.8417(3) 0.59974(14) 0.3498(3) 0.0254(6) Uani 1 1 d . . . . .
H10 H 0.796651 0.627655 0.384578 0.030 Uiso 1 1 calc R U . . .
C11 C 0.9661(3) 0.57572(15) 0.4108(3) 0.0318(7) Uani 1 1 d . . . . .
H11 H 1.005896 0.586972 0.487453 0.038 Uiso 1 1 calc R U . . .
C12 C 1.0323(3) 0.53526(15) 0.3600(3) 0.0325(7) Uani 1 1 d . . . . .
H12 H 1.116940 0.518422 0.402265 0.039 Uiso 1 1 calc R U . . .
C13 C 0.9758(3) 0.51930(15) 0.2482(3) 0.0303(7) Uani 1 1 d . . . . .
H13 H 1.022181 0.492077 0.213207 0.036 Uiso 1 1 calc R U . . .
C14 C 0.8511(3) 0.54316(14) 0.1871(3) 0.0234(6) Uani 1 1 d . . . . .
H14 H 0.812272 0.532117 0.110232 0.028 Uiso 1 1 calc R U . . .
C15 C 0.6230(3) 0.48229(13) 0.3574(3) 0.0268(6) Uani 1 1 d . . . . .
H15A H 0.712227 0.487105 0.343937 0.040 Uiso 1 1 calc R U . . .
H15B H 0.610608 0.440483 0.375674 0.040 Uiso 1 1 calc R U . . .
H15C H 0.618396 0.507806 0.420573 0.040 Uiso 1 1 calc R U . . .
C16 C 0.5104(3) 0.50020(12) 0.2512(2) 0.0183(5) Uani 1 1 d . . . . .
H16 H 0.421697 0.489767 0.265302 0.022 Uiso 1 1 calc R U . . .
C17 C 0.5166(3) 0.46454(13) 0.1477(3) 0.0268(6) Uani 1 1 d . . . . .
H17A H 0.441659 0.476834 0.082104 0.040 Uiso 1 1 calc R U . . .
H17B H 0.508195 0.421854 0.161842 0.040 Uiso 1 1 calc R U . . .
H17C H 0.604092 0.472014 0.132557 0.040 Uiso 1 1 calc R U . . .
C18 C 0.3662(3) 0.60370(15) 0.3780(3) 0.0297(7) Uani 1 1 d . . . . .
H18A H 0.283855 0.612750 0.316228 0.045 Uiso 1 1 calc R U . . .
H18B H 0.363686 0.625691 0.445921 0.045 Uiso 1 1 calc R U . . .
H18C H 0.370017 0.560728 0.393693 0.045 Uiso 1 1 calc R U . . .
C19 C 0.4926(3) 0.62230(12) 0.3439(2) 0.0177(5) Uani 1 1 d . . . . .
H19 H 0.575239 0.613252 0.408368 0.021 Uiso 1 1 calc R U . . .
C20 C 0.4925(3) 0.68907(13) 0.3183(3) 0.0266(6) Uani 1 1 d . . . . .
H20A H 0.580083 0.700188 0.306657 0.040 Uiso 1 1 calc R U . . .
H20B H 0.479142 0.711785 0.382069 0.040 Uiso 1 1 calc R U . . .
H20C H 0.418281 0.698065 0.249887 0.040 Uiso 1 1 calc R U . . .
C21 C 0.7298(3) 0.66381(14) 0.0357(3) 0.0265(6) Uani 1 1 d . . . . .
H21A H 0.735091 0.639657 -0.028972 0.040 Uiso 1 1 calc R U . . .
H21B H 0.817672 0.662427 0.094700 0.040 Uiso 1 1 calc R U . . .
H21C H 0.708313 0.705240 0.011488 0.040 Uiso 1 1 calc R U . . .

loop_
_atom_site_aniso_label
_atom_site_aniso_U_11
_atom_site_aniso_U_22
_atom_site_aniso_U_33
_atom_site_aniso_U_23
_atom_site_aniso_U_13
_atom_site_aniso_U_12
Cl1 0.0428(5) 0.0415(5) 0.0376(4) -0.0007(3) 0.0061(4) 0.0022(4)
Cl2 0.0277(5) 0.0722(8) 0.0840(8) 0.0201(6) 0.0141(5) -0.0137(4)
Cl3 0.0383(5) 0.0682(7) 0.0456(5) 0.0176(4) 0.0064(4) -0.0082(4)
C23 0.0206(14) 0.0293(16) 0.0433(17) -0.0044(13) 0.0111(13) 0.0047(12)
S1 0.0123(3) 0.0207(4) 0.0259(4) -0.0005(2) 0.0075(3) -0.0040(2)
F1 0.090(2) 0.0355(12) 0.0478(13) 0.0180(10) -0.0066(13) 0.0077(12)
F2 0.0466(13) 0.0314(11) 0.0644(14) -0.0203(10) 0.0059(11) -0.0041(9)
F3 0.0279(11) 0.0453(13) 0.0991(19) 0.0089(12) 0.0297(12) 0.0136(9)
O2 0.0333(13) 0.0286(11) 0.0322(11) -0.0032(9) 0.0022(10) -0.0124(9)
O3 0.0293(13) 0.0422(14) 0.0596(15) -0.0032(12) 0.0316(12) -0.0114(10)
O4 0.0215(11) 0.0335(12) 0.0310(11) 0.0049(9) 0.0050(9) 0.0060(9)
C22 0.0236(15) 0.0255(15) 0.0333(15) 0.0037(12) 0.0019(12) -0.0011(12)
P1 0.0067(3) 0.0139(3) 0.0179(3) 0.0009(2) 0.0042(2) -0.0006(2)
O1 0.0159(8) 0.0193(8) 0.0263(8) 0.0036(6) 0.0064(6) -0.0007(6)
C1 0.0102(12) 0.0193(12) 0.0223(12) -0.0007(10) 0.0033(10) 0.0017(9)
C2 0.0122(13) 0.0324(16) 0.0314(15) -0.0026(12) 0.0062(11) -0.0037(11)
C3 0.0114(13) 0.0367(17) 0.0420(17) -0.0085(14) 0.0016(13) -0.0011(12)
C4 0.0201(15) 0.0382(18) 0.0309(15) -0.0040(13) -0.0051(12) 0.0088(13)
C5 0.0236(15) 0.0292(15) 0.0266(14) 0.0030(12) -0.0001(12) 0.0085(12)
C6 0.0138(12) 0.0163(12) 0.0252(13) -0.0015(10) 0.0058(10) 0.0016(9)
C7 0.0155(8) 0.0190(8) 0.0260(8) 0.0031(6) 0.0067(6) -0.0008(6)
C8 0.0101(12) 0.0156(12) 0.0224(12) -0.0024(9) 0.0062(10) -0.0001(9)
C9 0.0087(12) 0.0181(12) 0.0291(14) 0.0002(10) 0.0078(10) -0.0019(9)
C10 0.0138(13) 0.0255(14) 0.0360(15) -0.0044(12) 0.0057(12) -0.0008(11)
C11 0.0148(14) 0.0370(18) 0.0373(17) -0.0050(13) -0.0025(13) -0.0037(12)
C12 0.0097(13) 0.0342(17) 0.0506(19) 0.0049(14) 0.0041(13) 0.0034(11)
C13 0.0132(13) 0.0333(17) 0.0472(18) -0.0002(14) 0.0130(13) 0.0054(12)
C14 0.0113(12) 0.0288(14) 0.0325(14) 0.0004(11) 0.0101(11) 0.0018(11)
C15 0.0285(16) 0.0186(13) 0.0311(14) 0.0047(11) 0.0052(12) 0.0016(11)
C16 0.0157(12) 0.0149(12) 0.0264(12) 0.0006(10) 0.0096(10) -0.0050(9)
C17 0.0337(16) 0.0176(13) 0.0308(15) -0.0026(11) 0.0119(13) -0.0036(11)
C18 0.0272(16) 0.0361(17) 0.0326(15) 0.0012(12) 0.0194(13) 0.0025(12)
C19 0.0157(12) 0.0191(13) 0.0193(12) -0.0027(10) 0.0066(10) 0.0003(10)
C20 0.0325(17) 0.0170(14) 0.0311(14) -0.0027(11) 0.0103(13) 0.0023(11)
C21 0.0215(14) 0.0273(15) 0.0356(15) 0.0057(12) 0.0159(12) -0.0049(11)

loop_
_atom_type_symbol
_atom_type_description
_atom_type_scat_dispersion_real
_atom_type_scat_dispersion_imag
_atom_type_scat_source
C C 0.0181 0.0091 'International Tables Vol C Tables 4.2.6.8 and 6.1.1.4'
H H 0.0000 0.0000 'International Tables Vol C Tables 4.2.6.8 and 6.1.1.4'
Cl Cl 0.3639 0.7018 'International Tables Vol C Tables 4.2.6.8 and 6.1.1.4'
F F 0.0727 0.0534 'International Tables Vol C Tables 4.2.6.8 and 6.1.1.4'
O O 0.0492 0.0322 'International Tables Vol C Tables 4.2.6.8 and 6.1.1.4'
P P 0.2955 0.4335 'International Tables Vol C Tables 4.2.6.8 and 6.1.1.4'
S S 0.3331 0.5567 'International Tables Vol C Tables 4.2.6.8 and 6.1.1.4'

loop_
_geom_angle_atom_site_label_1
_geom_angle_atom_site_label_2
_geom_angle_atom_site_label_3
_geom_angle
_geom_angle_site_symmetry_1
_geom_angle_site_symmetry_3
_geom_angle_publ_flag
Cl1 C23 H23 108.4 . . ?
Cl2 C23 Cl1 111.16(19) . . ?
Cl2 C23 H23 108.4 . . ?
Cl3 C23 Cl1 110.82(19) . . ?
Cl3 C23 Cl2 109.66(18) . . ?
Cl3 C23 H23 108.4 . . ?
O2 S1 C22 103.09(15) . . ?
O3 S1 O2 115.41(15) . . ?
O3 S1 O4 114.85(15) . . ?
O3 S1 C22 103.26(16) . . ?
O4 S1 O2 114.53(14) . . ?
O4 S1 C22 103.32(14) . . ?
F1 C22 S1 111.7(2) . . ?
F1 C22 F2 107.0(3) . . ?
F1 C22 F3 107.7(3) . . ?
F2 C22 S1 111.7(2) . . ?
F2 C22 F3 106.7(3) . . ?
F3 C22 S1 111.7(2) . . ?
C1 P1 C16 109.15(13) . . ?
C1 P1 C19 109.96(12) . . ?
C8 P1 C1 102.62(12) . . ?
C8 P1 C16 112.94(12) . . ?
C8 P1 C19 111.42(12) . . ?
C16 P1 C19 110.45(12) . . ?
C7 O1 C6 123.0(2) . . ?
C2 C1 P1 121.6(2) . . ?
C6 C1 P1 119.3(2) . . ?
C6 C1 C2 119.1(2) . . ?
C1 C2 H2 120.2 . . ?
C3 C2 C1 119.7(3) . . ?
C3 C2 H2 120.2 . . ?
C2 C3 H3 119.8 . . ?
C2 C3 C4 120.4(3) . . ?
C4 C3 H3 119.8 . . ?
C3 C4 H4 119.6 . . ?
C5 C4 C3 120.8(3) . . ?
C5 C4 H4 119.6 . . ?
C4 C5 H5 120.4 . . ?
C4 C5 C6 119.2(3) . . ?
C6 C5 H5 120.4 . . ?
O1 C6 C1 124.9(2) . . ?
O1 C6 C5 114.2(3) . . ?
C1 C6 C5 120.9(3) . . ?
O1 C7 C21 109.5(2) . . ?
C8 C7 O1 125.6(2) . . ?
C8 C7 C21 125.0(3) . . ?
C7 C8 P1 120.7(2) . . ?
C7 C8 C9 121.9(2) . . ?
C9 C8 P1 117.33(19) . . ?
C10 C9 C8 120.9(2) . . ?
C14 C9 C8 119.9(2) . . ?
C14 C9 C10 119.1(3) . . ?
C9 C10 H10 119.9 . . ?
C11 C10 C9 120.3(3) . . ?
C11 C10 H10 119.9 . . ?
C10 C11 H11 120.0 . . ?
C10 C11 C12 120.0(3) . . ?
C12 C11 H11 120.0 . . ?
C11 C12 H12 119.8 . . ?
C13 C12 C11 120.3(3) . . ?
C13 C12 H12 119.8 . . ?
C12 C13 H13 120.1 . . ?
C12 C13 C14 119.8(3) . . ?
C14 C13 H13 120.1 . . ?
C9 C14 H14 119.7 . . ?
C13 C14 C9 120.6(3) . . ?
C13 C14 H14 119.7 . . ?
H15A C15 H15B 109.5 . . ?
H15A C15 H15C 109.5 . . ?
H15B C15 H15C 109.5 . . ?
C16 C15 H15A 109.5 . . ?
C16 C15 H15B 109.5 . . ?
C16 C15 H15C 109.5 . . ?
P1 C16 H16 106.6 . . ?
C15 C16 P1 113.92(19) . . ?
C15 C16 H16 106.6 . . ?
C17 C16 P1 110.45(19) . . ?
C17 C16 C15 112.2(2) . . ?
C17 C16 H16 106.6 . . ?
C16 C17 H17A 109.5 . . ?
C16 C17 H17B 109.5 . . ?
C16 C17 H17C 109.5 . . ?
H17A C17 H17B 109.5 . . ?
H17A C17 H17C 109.5 . . ?
H17B C17 H17C 109.5 . . ?
H18A C18 H18B 109.5 . . ?
H18A C18 H18C 109.5 . . ?
H18B C18 H18C 109.5 . . ?
C19 C18 H18A 109.5 . . ?
C19 C18 H18B 109.5 . . ?
C19 C18 H18C 109.5 . . ?
P1 C19 H19 108.2 . . ?
C18 C19 P1 110.56(19) . . ?
C18 C19 H19 108.2 . . ?
C20 C19 P1 109.61(19) . . ?
C20 C19 C18 111.9(2) . . ?
C20 C19 H19 108.2 . . ?
C19 C20 H20A 109.5 . . ?
C19 C20 H20B 109.5 . . ?
C19 C20 H20C 109.5 . . ?
H20A C20 H20B 109.5 . . ?
H20A C20 H20C 109.5 . . ?
H20B C20 H20C 109.5 . . ?
C7 C21 H21A 109.5 . . ?
C7 C21 H21B 109.5 . . ?
C7 C21 H21C 109.5 . . ?
H21A C21 H21B 109.5 . . ?
H21A C21 H21C 109.5 . . ?
H21B C21 H21C 109.5 . . ?

loop_
_geom_bond_atom_site_label_1
_geom_bond_atom_site_label_2
_geom_bond_distance
_geom_bond_site_symmetry_2
_geom_bond_publ_flag
Cl1 C23 1.756(3) . ?
Cl2 C23 1.752(3) . ?
Cl3 C23 1.751(4) . ?
C23 H23 1.0000 . ?
S1 O2 1.435(2) . ?
S1 O3 1.429(2) . ?
S1 O4 1.434(2) . ?
S1 C22 1.822(3) . ?
F1 C22 1.319(4) . ?
F2 C22 1.328(4) . ?
F3 C22 1.333(4) . ?
P1 C1 1.779(3) . ?
P1 C8 1.769(3) . ?
P1 C16 1.816(3) . ?
P1 C19 1.824(3) . ?
O1 C6 1.381(3) . ?
O1 C7 1.363(3) . ?
C1 C2 1.412(4) . ?
C1 C6 1.383(4) . ?
C2 H2 0.9500 . ?
C2 C3 1.377(4) . ?
C3 H3 0.9500 . ?
C3 C4 1.387(5) . ?
C4 H4 0.9500 . ?
C4 C5 1.377(5) . ?
C5 H5 0.9500 . ?
C5 C6 1.395(4) . ?
C7 C8 1.350(4) . ?
C7 C21 1.492(4) . ?
C8 C9 1.498(3) . ?
C9 C10 1.396(4) . ?
C9 C14 1.391(4) . ?
C10 H10 0.9500 . ?
C10 C11 1.386(4) . ?
C11 H11 0.9500 . ?
C11 C12 1.386(5) . ?
C12 H12 0.9500 . ?
C12 C13 1.382(5) . ?
C13 H13 0.9500 . ?
C13 C14 1.387(4) . ?
C14 H14 0.9500 . ?
C15 H15A 0.9800 . ?
C15 H15B 0.9800 . ?
C15 H15C 0.9800 . ?
C15 C16 1.527(4) . ?
C16 H16 1.0000 . ?
C16 C17 1.525(4) . ?
C17 H17A 0.9800 . ?
C17 H17B 0.9800 . ?
C17 H17C 0.9800 . ?
C18 H18A 0.9800 . ?
C18 H18B 0.9800 . ?
C18 H18C 0.9800 . ?
C18 C19 1.530(4) . ?
C19 H19 1.0000 . ?
C19 C20 1.528(4) . ?
C20 H20A 0.9800 . ?
C20 H20B 0.9800 . ?
C20 H20C 0.9800 . ?
C21 H21A 0.9800 . ?
C21 H21B 0.9800 . ?
C21 H21C 0.9800 . ?

loop_
_geom_torsion_atom_site_label_1
_geom_torsion_atom_site_label_2
_geom_torsion_atom_site_label_3
_geom_torsion_atom_site_label_4
_geom_torsion
_geom_torsion_site_symmetry_1
_geom_torsion_site_symmetry_2
_geom_torsion_site_symmetry_3
_geom_torsion_site_symmetry_4
_geom_torsion_publ_flag
O2 S1 C22 F1 -55.9(3) . . . . ?
O2 S1 C22 F2 -175.7(2) . . . . ?
O2 S1 C22 F3 64.8(3) . . . . ?
O3 S1 C22 F1 64.6(3) . . . . ?
O3 S1 C22 F2 -55.2(3) . . . . ?
O3 S1 C22 F3 -174.7(2) . . . . ?
O4 S1 C22 F1 -175.5(2) . . . . ?
O4 S1 C22 F2 64.7(3) . . . . ?
O4 S1 C22 F3 -54.7(3) . . . . ?
P1 C1 C2 C3 177.7(2) . . . . ?
P1 C1 C6 O1 4.3(4) . . . . ?
P1 C1 C6 C5 -177.0(2) . . . . ?
P1 C8 C9 C10 -64.8(3) . . . . ?
P1 C8 C9 C14 111.0(3) . . . . ?
O1 C7 C8 P1 -1.2(4) . . . . ?
O1 C7 C8 C9 177.1(2) . . . . ?
C1 P1 C8 C7 15.1(3) . . . . ?
C1 P1 C8 C9 -163.3(2) . . . . ?
C1 P1 C16 C15 -175.0(2) . . . . ?
C1 P1 C16 C17 57.6(2) . . . . ?
C1 P1 C19 C18 62.5(2) . . . . ?
C1 P1 C19 C20 -61.4(2) . . . . ?
C1 C2 C3 C4 -0.3(5) . . . . ?
C2 C1 C6 O1 -176.8(3) . . . . ?
C2 C1 C6 C5 1.9(4) . . . . ?
C2 C3 C4 C5 1.1(5) . . . . ?
C3 C4 C5 C6 -0.4(5) . . . . ?
C4 C5 C6 O1 177.7(3) . . . . ?
C4 C5 C6 C1 -1.1(4) . . . . ?
C6 O1 C7 C8 -15.7(4) . . . . ?
C6 O1 C7 C21 164.4(2) . . . . ?
C6 C1 C2 C3 -1.1(4) . . . . ?
C7 O1 C6 C1 13.8(4) . . . . ?
C7 O1 C6 C5 -165.0(3) . . . . ?
C7 C8 C9 C10 116.9(3) . . . . ?
C7 C8 C9 C14 -67.3(4) . . . . ?
C8 P1 C1 C2 164.9(2) . . . . ?
C8 P1 C1 C6 -16.2(2) . . . . ?
C8 P1 C16 C15 71.6(2) . . . . ?
C8 P1 C16 C17 -55.8(2) . . . . ?
C8 P1 C19 C18 175.55(19) . . . . ?
C8 P1 C19 C20 51.7(2) . . . . ?
C8 C9 C10 C11 174.4(3) . . . . ?
C8 C9 C14 C13 -174.7(3) . . . . ?
C9 C10 C11 C12 0.4(5) . . . . ?
C10 C9 C14 C13 1.2(4) . . . . ?
C10 C11 C12 C13 0.9(5) . . . . ?
C11 C12 C13 C14 -1.1(5) . . . . ?
C12 C13 C14 C9 0.1(5) . . . . ?
C14 C9 C10 C11 -1.4(4) . . . . ?
C16 P1 C1 C2 44.9(3) . . . . ?
C16 P1 C1 C6 -136.3(2) . . . . ?
C16 P1 C8 C7 132.4(2) . . . . ?
C16 P1 C8 C9 -45.9(2) . . . . ?
C16 P1 C19 C18 -58.1(2) . . . . ?
C16 P1 C19 C20 178.06(19) . . . . ?
C19 P1 C1 C2 -76.5(3) . . . . ?
C19 P1 C1 C6 102.4(2) . . . . ?
C19 P1 C8 C7 -102.6(2) . . . . ?
C19 P1 C8 C9 79.1(2) . . . . ?
C19 P1 C16 C15 -54.0(2) . . . . ?
C19 P1 C16 C17 178.63(19) . . . . ?
C21 C7 C8 P1 178.7(2) . . . . ?
C21 C7 C8 C9 -3.1(4) . . . . ?
